data_2007641
loop_
_publ_author_name
'Low, John N.'
'Ferguson, George'
'Cobo, Justo'
'Nogueras, Manuel'
'Sanchez, Adolfo'
'Marchal, Antonio'

_publ_section_title
;2-Methoxy-3-methyl-6-[(triphenylphosphoranylidene)amino]pyrimidin-4(3<i>H</i>)-one
 and
 3-Methyl-2-methylthio-6-[(triphenylphosphoranylidene)amino]pyrimidin-4(3<i>H</i>)-one
;
_journal_issue 9
_journal_name_full 'Acta Crystallographica Section C'
_journal_page_first 1355
_journal_page_last 1357
_journal_paper_doi 10.1107/S0108270198003795
_journal_volume 54
_journal_year 1998
_chemical_formula_moiety 'C24 H22 N3 O2 P'
_chemical_formula_sum 'C24 H22 N3 O2 P'
_chemical_formula_weight 415.42
_chemical_name_systematic
;
2-methoxy-3-methyl-6-[(triphenylphosphoranylidene)amino]pyrimidin-4(3H)-one
;
_space_group_IT_number 15
_symmetry_cell_setting monoclinic
_symmetry_space_group_name_Hall '-I 2ya'
_symmetry_space_group_name_H-M 'I 1 2/a 1'
_cell_angle_alpha 90.00
_cell_angle_beta 95.929(12)
_cell_angle_gamma 90.00
_cell_formula_units_Z 8
_cell_length_a 16.599(2)
_cell_length_b 13.957(2)
_cell_length_c 18.105(3)
_cell_measurement_reflns_used 25
_cell_measurement_temperature 294.0(10)
_cell_measurement_theta_max 17.50
_cell_measurement_theta_min 10.20
_cell_volume 4172.0(10)
_computing_cell_refinement 'SET4 and CELDIM (Enraf-Nonius 1992)'
_computing_data_collection 'CAD-4 Software (Enraf-Nonius 1992)'
_computing_data_reduction 'NRCVAX94 (Gabe et al., 1989)'
_computing_molecular_graphics 'NRCVAX94 and PLATON (Spek, 1998)'
_computing_publication_material 'NRCVAX94 and SHELXL93'
_computing_structure_refinement 'NRCVAX94 and SHELXL93 (Sheldrick, 1993)'
_computing_structure_solution NRCVAX94
_diffrn_ambient_temperature 294.0(10)
_diffrn_measurement_device 'Enraf-Nonius CAD-4'
_diffrn_measurement_method \q/2\q
_diffrn_radiation_monochromator graphite
_diffrn_radiation_source 'X-ray tube'
_diffrn_radiation_type 'Molybdenum K\a'
_diffrn_radiation_wavelength 0.7107
_diffrn_reflns_av_R_equivalents 0.011
_diffrn_reflns_av_sigmaI/netI 0.0761
_diffrn_reflns_limit_h_max 21
_diffrn_reflns_limit_h_min -21
_diffrn_reflns_limit_k_max 17
_diffrn_reflns_limit_k_min 0
_diffrn_reflns_limit_l_max 23
_diffrn_reflns_limit_l_min 0
_diffrn_reflns_number 4693
_diffrn_reflns_theta_max 26.90
_diffrn_reflns_theta_min 2.26
_diffrn_standards_decay_% 'no decay, variation 2.1'
_diffrn_standards_interval_time 120
_diffrn_standards_number 3
_exptl_absorpt_coefficient_mu 0.158
_exptl_absorpt_correction_T_max 1.0000
_exptl_absorpt_correction_T_min 1.0000
_exptl_absorpt_correction_type none
_exptl_crystal_colour colorless
_exptl_crystal_density_diffrn 1.323
_exptl_crystal_density_meas ?
_exptl_crystal_description block
_exptl_crystal_F_000 1744
_exptl_crystal_size_max 0.41
_exptl_crystal_size_mid 0.28
_exptl_crystal_size_min 0.26
_refine_diff_density_max 0.352
_refine_diff_density_min -0.289
_refine_ls_extinction_method none
_refine_ls_goodness_of_fit_all 0.964
_refine_ls_goodness_of_fit_obs 1.207
_refine_ls_hydrogen_treatment H_atoms_riding
_refine_ls_matrix_type full
_refine_ls_number_parameters 273
_refine_ls_number_reflns 4543
_refine_ls_number_restraints 0
_refine_ls_restrained_S_all 0.964
_refine_ls_restrained_S_obs 1.207
_refine_ls_R_factor_all 0.1092
_refine_ls_R_factor_obs .0392
_refine_ls_shift/esd_max 0.000
_refine_ls_shift/esd_mean 0.000
_refine_ls_structure_factor_coef Fsqd
_refine_ls_weighting_details 'w = 1/[\s^2^(Fo^2^)+(0.0626P)^2^] where P=(Fo^2^+2Fc^2^)/3'
_refine_ls_weighting_scheme calc
_refine_ls_wR_factor_all 0.1128
_refine_ls_wR_factor_obs .1007
_reflns_number_observed 2432
_reflns_number_total 4543
_reflns_observed_criterion >2\s(I)
_cod_data_source_file ln1053.cif
_cod_data_source_block 1
_cod_depositor_comments
;
The following automatic conversions were performed:
'_symmetry_cell_setting' value 'Monoclinic' changed to 'monoclinic'
according to '/home/saulius/struct/CIF-dictionaries/cif_core.dic'
dictionary named 'cif_core.dic' version 2.4.1 from 2010-06-29.

Automatic conversion script
Id: cif_fix_enum 1527 2010-12-29 10:47:43Z saulius 

The following automatic conversions were performed:

'_symmetry_cell_setting' value 'Monoclinic' changed to 'monoclinic'
according to /home/saulius/struct/CIF-dictionaries/cif_core.dic
dictionary named 'cif_core.dic' version 2.4.1 from 2010-06-29.

Automatic conversion script
Id: cif_fix_values 1715 2011-07-08 13:25:40Z adriana 

The following automatic conversions were performed:

'_exptl_crystal_density_meas' value 'not measured' was changed to '?'
- the value is perceived as not measured.

Automatic conversion script
Id: cif_fix_values 3008 2015-01-20 13:52:24Z robertas 

The following automatic conversions were performed:

'_refine_ls_weighting_scheme' value 'calc w =
1/[\s^2^(Fo^2^)+(0.0626P)^2^] where P=(Fo^2^+2Fc^2^)/3' was changed
to 'calc'. New tag '_refine_ls_weighting_details' was created. The
value of the new tag was set to 'w = 1/[\s^2^(Fo^2^)+(0.0626P)^2^]
where P=(Fo^2^+2Fc^2^)/3'.

Automatic conversion script
Id: cif_fix_values 3143 2015-03-26 13:38:13Z robertas 
;
_cod_original_sg_symbol_H-M 'I 2/a'
_cod_database_code 2007641

loop_
_symmetry_equiv_pos_as_xyz
'x, y, z'
'-x+1/2, y, -z'
'x+1/2, y+1/2, z+1/2'
'-x+1, y+1/2, -z+1/2'
'-x, -y, -z'
'x-1/2, -y, z'
'-x+1/2, -y+1/2, -z+1/2'
'x, -y+1/2, z+1/2'

loop_
_atom_site_aniso_label
_atom_site_aniso_U_11
_atom_site_aniso_U_22
_atom_site_aniso_U_33
_atom_site_aniso_U_12
_atom_site_aniso_U_13
_atom_site_aniso_U_23
N1 .0356(10) .0305(9) .0359(9) .0017(8) .0090(8) -.0006(8)
C2 .0340(12) .0334(11) .0388(11) .0013(10) .0050(9) -.0020(9)
O2 .0547(10) .0371(9) .0586(10) .0042(8) .0259(9) -.0037(7)
C2A .058(2) .056(2) .069(2) -.0033(14) .0318(14) -.0070(14)
N3 .0448(11) .0275(9) .0462(11) -.0006(8) .0094(9) .0001(8)
C3 .072(2) .0299(12) .072(2) .0011(12) .0222(15) -.0001(12)
C4 .0319(12) .0391(12) .0425(12) -.0041(10) .0032(10) .0054(10)
O4 .0488(10) .0431(9) .0700(11) -.0044(8) .0192(9) .0152(8)
C5 .0333(12) .0369(12) .0421(12) .0039(10) .0113(9) .0029(9)
C6 .0312(11) .0309(11) .0304(10) -.0001(9) -.0009(9) .0001(8)
N6 .0341(10) .0309(9) .0358(9) -.0001(8) .0089(8) .0014(7)
P6 .0295(3) .0277(3) .0298(3) .0019(2) .0055(2) -.0007(2)
C11 .0300(10) .0273(10) .0336(10) .0029(9) .0057(8) -.0011(8)
C12 .0378(13) .0475(14) .0368(11) -.0004(11) .0021(10) .0016(10)
C13 .0376(14) .056(2) .0547(15) .0037(12) -.0081(11) .0019(12)
C14 .0288(12) .066(2) .071(2) .0002(13) .0088(12) -.0066(15)
C15 .0405(14) .071(2) .0517(15) -.0015(13) .0178(11) -.0004(13)
C16 .0336(12) .0530(14) .0344(11) .0026(11) .0049(9) .0029(10)
C21 .0295(11) .0370(11) .0331(10) .0004(10) .0064(8) .0017(9)
C22 .0380(13) .0435(13) .0391(12) .0046(11) .0012(10) -.0034(10)
C23 .0501(15) .0535(15) .0397(13) -.0019(12) .0019(11) -.0107(11)
C24 .051(2) .073(2) .0380(13) -.0056(15) -.0057(11) .0009(13)
C25 .081(2) .062(2) .053(2) .016(2) -.0207(15) .0075(14)
C26 .068(2) .0415(13) .0484(14) .0078(13) -.0118(13) -.0017(11)
C31 .0349(12) .0288(10) .0288(10) .0036(9) .0052(8) .0020(8)
C32 .0433(14) .0363(12) .0549(14) .0029(11) .0151(11) -.0008(11)
C33 .055(2) .0493(15) .061(2) .0156(13) .0229(13) -.0038(12)
C34 .077(2) .0347(13) .0485(14) .0113(13) .0146(13) -.0056(11)
C35 .062(2) .0306(12) .0496(14) -.0051(11) .0078(12) -.0025(10)
C36 .0412(13) .0344(12) .0398(12) .0008(10) .0087(10) -.0007(9)

loop_
_atom_site_label
_atom_site_fract_x
_atom_site_fract_y
_atom_site_fract_z
_atom_site_U_iso_or_equiv
_atom_site_thermal_displace_type
_atom_site_calc_flag
_atom_site_refinement_flags
_atom_site_occupancy
_atom_site_disorder_group
_atom_site_type_symbol
N1 .27179(11) .63924(12) .13148(9) .0336(4) Uani d . 1 . N
C2 .25730(13) .72984(15) .12960(12) .0353(5) Uani d . 1 . C
O2 .19862(10) .76797(11) .16641(9) .0487(4) Uani d . 1 . O
C2A .1430(2) .7012(2) .1945(2) .0591(7) Uani d . 1 . C
N3 .29759(11) .79654(12) .09356(10) .0392(4) Uani d . 1 . N
C3 .2801(2) .8992(2) .1002(2) .0568(7) Uani d . 1 . C
C4 .35649(13) .7673(2) .04688(12) .0379(5) Uani d . 1 . C
O4 .39023(10) .82959(11) .01209(10) .0531(4) Uani d . 1 . O
C5 .37034(13) .66825(14) .04602(12) .0369(5) Uani d . 1 . C
C6 .33062(12) .60616(14) .08936(11) .0311(4) Uani d . 1 . C
N6 .34814(10) .51097(12) .09070(9) .0332(4) Uani d . 1 . N
P6 .31539(3) .43398(4) .14517(3) .02882(14) Uani d . 1 . P
C11 .20899(12) .43523(14) .15656(11) .0302(4) Uani d . 1 . C
C12 .15425(13) .4507(2) .09458(12) .0408(5) Uani d . 1 . C
C13 .07219(14) .4500(2) .10136(14) .0505(6) Uani d . 1 . C
C14 .04425(15) .4344(2) .16910(15) .0551(7) Uani d . 1 . C
C15 .09749(15) .4196(2) .23057(14) .0534(7) Uani d . 1 . C
C16 .18008(13) .4199(2) .22460(12) .0402(5) Uani d . 1 . C
C21 .36934(12) .43471(15) .23735(11) .0330(4) Uani d . 1 . C
C22 .37366(13) .5189(2) .27843(12) .0404(5) Uani d . 1 . C
C23 .4176(2) .5226(2) .34760(12) .0480(6) Uani d . 1 . C
C24 .4579(2) .4428(2) .37640(13) .0547(7) Uani d . 1 . C
C25 .4531(2) .3587(2) .33652(14) .0671(8) Uani d . 1 . C
C26 .4095(2) .3544(2) .26764(13) .0540(7) Uani d . 1 . C
C31 .33629(13) .31910(14) .10647(11) .0307(4) Uani d . 1 . C
C32 .40864(14) .3043(2) .07592(13) .0441(6) Uani d . 1 . C
C33 .4277(2) .2154(2) .04924(14) .0541(7) Uani d . 1 . C
C34 .3743(2) .1404(2) .05293(13) .0527(7) Uani d . 1 . C
C35 .3021(2) .1542(2) .08275(13) .0471(6) Uani d . 1 . C
C36 .28321(14) .24263(15) .10971(12) .0381(5) Uani d . 1 . C
H2A .1046 .7355 .2205 .071 Uiso calc R 1 . H
H2B .1725 .6570 .2278 .071 Uiso calc R 1 . H
H2C .1150 .6665 .1538 .071 Uiso calc R 1 . H
H3A .3174 .9356 .0742 .068 Uiso calc R 1 . H
H3B .2858 .9171 .1516 .068 Uiso calc R 1 . H
H3C .2257 .9119 .0790 .068 Uiso calc R 1 . H
H5 .4072 .6438 .0155 .044 Uiso calc R 1 . H
H12 .1728 .4615 .0485 .049 Uiso calc R 1 . H
H13 .0355 .4603 .0597 .061 Uiso calc R 1 . H
H14 -.0112 .4339 .1731 .066 Uiso calc R 1 . H
H15 .07842 .4092 .2764 .064 Uiso calc R 1 . H
H16 .2163 .4098 .2666 .048 Uiso calc R 1 . H
H22 .3467 .5733 .2593 .048 Uiso calc R 1 . H
H23 .4200 .5793 .3747 .058 Uiso calc R 1 . H
H24 .4882 .4455 .4225 .066 Uiso calc R 1 . H
H25 .4796 .3043 .3563 .081 Uiso calc R 1 . H
H26 .4070 .2971 .2412 .065 Uiso calc R 1 . H
H32 .4447 .3549 .0734 .053 Uiso calc R 1 . H
H33 .4763 .2062 .0289 .065 Uiso calc R 1 . H
H34 .3871 .0803 .0353 .063 Uiso calc R 1 . H
H35 .2660 .1035 .0846 .057 Uiso calc R 1 . H
H36 .2346 .2513 .1302 .046 Uiso calc R 1 . H

loop_
_atom_type_symbol
_atom_type_description
_atom_type_scat_dispersion_real
_atom_type_scat_dispersion_imag
_atom_type_scat_source
C C 0.0033 0.0016 'International Tables Vol C Tables 4.2.6.8 and 6.1.1.4'
H H 0.0000 0.0000 'International Tables Vol C Tables 4.2.6.8 and 6.1.1.4'
N N 0.0061 0.0033 'International Tables Vol C Tables 4.2.6.8 and 6.1.1.4'
O O 0.0106 0.0060 'International Tables Vol C Tables 4.2.6.8 and 6.1.1.4'
P P 0.1023 0.0942 'International Tables Vol C Tables 4.2.6.8 and 6.1.1.4'

loop_
_geom_angle_atom_site_label_1
_geom_angle_atom_site_label_2
_geom_angle_atom_site_label_3
_geom_angle
C2 N1 C6 117.1(2)
O2 C2 N1 121.2(2)
O2 C2 N3 112.7(2)
N1 C2 N3 126.1(2)
C2 O2 C2A 116.2(2)
C2 N3 C3 121.3(2)
C2 N3 C4 119.7(2)
C3 N3 C4 118.9(2)
O4 C4 N3 118.5(2)
O4 C4 C5 127.0(2)
N3 C4 C5 114.5(2)
C4 C5 C6 121.6(2)
N1 C6 N6 118.7(2)
N1 C6 C5 120.7(2)
N6 C6 C5 120.6(2)
P6 N6 C6 125.77(14)
N6 P6 C11 117.81(9)
N6 P6 C21 113.53(9)
N6 P6 C31 105.57(9)
C11 P6 C21 107.00(9)
C11 P6 C31 106.53(9)
C21 P6 C31 105.50(9)
C12 C11 C16 119.1(2)
P6 C11 C16 122.3(2)
P6 C11 C12 118.5(2)
C11 C12 C13 119.8(2)
C12 C13 C14 120.5(2)
C13 C14 C15 120.2(2)
C14 C15 C16 119.9(2)
C11 C16 C15 120.4(2)
C22 C21 C26 118.4(2)
P6 C21 C26 122.1(2)
P6 C21 C22 119.5(2)
C21 C22 C23 120.6(2)
C22 C23 C24 120.3(2)
C23 C24 C25 119.5(2)
C24 C25 C26 120.6(2)
C21 C26 C25 120.6(2)
C32 C31 C36 118.8(2)
P6 C31 C32 119.8(2)
P6 C31 C36 121.3(2)
C31 C32 C33 120.8(2)
C32 C33 C34 119.7(2)
C33 C34 C35 120.2(2)
C34 C35 C36 120.2(2)
C31 C36 C35 120.4(2)

loop_
_geom_bond_atom_site_label_1
_geom_bond_atom_site_label_2
_geom_bond_site_symmetry_2
_geom_bond_distance
_geom_bond_publ_flag
N1 C2 . 1.287(3) ?
N1 C6 . 1.379(3) ?
C2 O2 . 1.346(2) ?
C2 N3 . 1.353(3) ?
O2 C2A . 1.440(3) ?
N3 C4 . 1.417(3) ?
N3 C3 . 1.469(3) ?
C4 O4 . 1.240(2) ?
C4 C5 . 1.402(3) ?
C5 C6 . 1.381(3) ?
N6 C6 . 1.360(2) ?
P6 N6 . 1.592(2) ?
P6 C11 . 1.799(2) ?
P6 C21 . 1.811(2) ?
P6 C31 . 1.798(2) ?
C11 C12 . 1.386(3) ?
C11 C16 . 1.384(3) ?
C12 C13 . 1.380(3) ?
C13 C14 . 1.373(4) ?
C14 C15 . 1.364(3) ?
C15 C16 . 1.386(3) ?
C21 C22 . 1.389(3) ?
C21 C26 . 1.388(3) ?
C22 C23 . 1.384(3) ?
C23 C24 . 1.374(3) ?
C24 C25 . 1.376(4) ?
C25 C26 . 1.377(3) ?
C31 C32 . 1.388(3) ?
C31 C36 . 1.389(3) ?
C32 C33 . 1.380(3) ?
C33 C34 . 1.377(3) ?
C34 C35 . 1.379(3) ?
C35 C36 . 1.376(3) ?

loop_
_geom_torsion_atom_site_label_1
_geom_torsion_atom_site_label_2
_geom_torsion_atom_site_label_3
_geom_torsion_atom_site_label_4
_geom_torsion
C6 N1 C2 O2 177.2(2)
C6 N1 C2 N3 -4.1(3)
N1 C2 O2 C2A -12.4(3)
N3 C2 O2 C2A 168.7(2)
N1 C2 N3 C4 6.6(3)
O2 C2 N3 C4 -174.5(2)
N1 C2 N3 C3 -175.0(2)
O2 C2 N3 C3 3.9(3)
C2 N3 C4 O4 177.1(2)
C3 N3 C4 O4 -1.3(3)
C2 N3 C4 C5 -3.3(3)
C3 N3 C4 C5 178.3(2)
O4 C4 C5 C6 177.8(2)
N3 C4 C5 C6 -1.8(3)
C2 N1 C6 N6 179.3(2)
C2 N1 C6 C5 -1.4(3)
C4 C5 C6 N6 -176.4(2)
C4 C5 C6 N1 4.3(3)
N1 C6 N6 P6 -8.8(3)
C5 C6 N6 P6 171.9(2)
C6 N6 P6 C11 46.9(2)
C6 N6 P6 C21 -79.3(2)
C6 N6 P6 C31 165.6(2)
N6 P6 C11 C16 -140.7(2)
C31 P6 C11 C16 101.1(2)
C21 P6 C11 C16 -11.4(2)
N6 P6 C11 C12 40.3(2)
C31 P6 C11 C12 -77.9(2)
C21 P6 C11 C12 169.6(2)
C16 C11 C12 C13 -0.4(3)
P6 C11 C12 C13 178.6(2)
C11 C12 C13 C14 0.2(4)
C12 C13 C14 C15 0.2(4)
C13 C14 C15 C16 -0.3(4)
C12 C11 C16 C15 0.4(3)
P6 C11 C16 C15 -178.7(2)
C14 C15 C16 C11 0.0(4)
N6 P6 C21 C26 -120.7(2)
C31 P6 C21 C26 -5.6(2)
C11 P6 C21 C26 107.6(2)
N6 P6 C21 C22 56.8(2)
C31 P6 C21 C22 171.9(2)
C11 P6 C21 C22 -74.9(2)
C26 C21 C22 C23 0.6(3)
P6 C21 C22 C23 -177.0(2)
C21 C22 C23 C24 0.2(4)
C22 C23 C24 C25 -1.0(4)
C23 C24 C25 C26 1.0(4)
C24 C25 C26 C21 -0.2(4)
C22 C21 C26 C25 -0.6(4)
P6 C21 C26 C25 176.9(2)
N6 P6 C31 C32 39.5(2)
C11 P6 C31 C32 165.5(2)
C21 P6 C31 C32 -81.0(2)
N6 P6 C31 C36 -143.8(2)
C11 P6 C31 C36 -17.8(2)
C21 P6 C31 C36 95.7(2)
C36 C31 C32 C33 0.0(3)
P6 C31 C32 C33 176.8(2)
C31 C32 C33 C34 0.0(4)
C32 C33 C34 C35 0.4(4)
C33 C34 C35 C36 -0.7(4)
C34 C35 C36 C31 0.7(3)
C32 C31 C36 C35 -0.3(3)
P6 C31 C36 C35 -177.1(2)

loop_
_cod_related_entry_id
_cod_related_entry_database
_cod_related_entry_code
1 ChemSpider 345505
